data_7121214
loop_
_publ_author_name
'Li, Nai-Kai'
'Fan, Wei-Tai'
'Zhang, Jun-Qi'
'Sun, Bing-Bing'
'Chen, Jun-Bo'
'Wang, Xing-Wang'

_publ_section_title
;
 Diastereodivergent synthesis of bispirooxindoles via asymmetric
 Friedel-Crafts/aldol cascade reaction: co-catalyst effects on
 diastereoselective outcomes.
;
_journal_issue 18
_journal_name_full 'Chemical communications (Cambridge, England)'
_journal_page_first 2260
_journal_page_last 2263
_journal_paper_doi 10.1039/c7cc09489b
_journal_volume 54
_journal_year 2018
_chemical_absolute_configuration unk
_chemical_formula_sum 'C29 H29 N3 O5'
_chemical_formula_weight 499.55
_space_group_crystal_system monoclinic
_space_group_IT_number 4
_space_group_name_Hall 'P 2yb'
_space_group_name_H-M_alt 'P 1 21 1'
_symmetry_space_group_name_Hall 'P 2yb'
_symmetry_space_group_name_H-M 'P 1 21 1'
_atom_sites_solution_hydrogens geom
_audit_creation_method SHELXL-2014/7
_audit_update_record
;
2017-03-21 deposited with the CCDC.
2018-01-30 downloaded from the CCDC.
;
_cell_angle_alpha 90
_cell_angle_beta 91.989(15)
_cell_angle_gamma 90
_cell_formula_units_Z 4
_cell_length_a 8.851(5)
_cell_length_b 10.081(6)
_cell_length_c 28.437(14)
_cell_measurement_reflns_used 9834
_cell_measurement_temperature 293(2)
_cell_measurement_theta_max 24.45
_cell_measurement_theta_min 2.30
_cell_volume 2536(2)
_computing_structure_refinement 'SHELXL-2014/7 (Sheldrick, 2014)'
_diffrn_ambient_temperature 293(2)
_diffrn_measured_fraction_theta_full 0.998
_diffrn_measured_fraction_theta_max 0.977
_diffrn_measurement_device_type 'Bruker APEX-II CCD'
_diffrn_measurement_method '\f and \w scans'
_diffrn_radiation_type MoK\a
_diffrn_radiation_wavelength 0.71073
_diffrn_reflns_av_R_equivalents 0.0697
_diffrn_reflns_av_unetI/netI 0.1205
_diffrn_reflns_Laue_measured_fraction_full 0.998
_diffrn_reflns_Laue_measured_fraction_max 0.977
_diffrn_reflns_limit_h_max 11
_diffrn_reflns_limit_h_min -10
_diffrn_reflns_limit_k_max 12
_diffrn_reflns_limit_k_min -13
_diffrn_reflns_limit_l_max 36
_diffrn_reflns_limit_l_min -33
_diffrn_reflns_number 29701
_diffrn_reflns_point_group_measured_fraction_full 0.999
_diffrn_reflns_point_group_measured_fraction_max 0.978
_diffrn_reflns_theta_full 25.242
_diffrn_reflns_theta_max 27.640
_diffrn_reflns_theta_min 2.302
_exptl_absorpt_coefficient_mu 0.090
_exptl_crystal_colour colourless
_exptl_crystal_density_diffrn 1.308
_exptl_crystal_description block
_exptl_crystal_F_000 1056
_refine_diff_density_max 0.280
_refine_diff_density_min -0.303
_refine_diff_density_rms 0.071
_refine_ls_abs_structure_details
;
 Refined as an inversion twin.
;
_refine_ls_abs_structure_Flack 0.3(13)
_refine_ls_extinction_method none
_refine_ls_goodness_of_fit_ref 1.170
_refine_ls_hydrogen_treatment constr
_refine_ls_matrix_type full
_refine_ls_number_parameters 680
_refine_ls_number_reflns 11225
_refine_ls_number_restraints 1
_refine_ls_restrained_S_all 1.170
_refine_ls_R_factor_all 0.1351
_refine_ls_R_factor_gt 0.0579
_refine_ls_shift/su_max 0.000
_refine_ls_shift/su_mean 0.000
_refine_ls_structure_factor_coef Fsqd
_refine_ls_weighting_details 'w=1/[\s^2^(Fo^2^)+(0.0100P)^2^+0.5000P] where P=(Fo^2^+2Fc^2^)/3'
_refine_ls_weighting_scheme calc
_refine_ls_wR_factor_gt 0.0935
_refine_ls_wR_factor_ref 0.1057
_reflns_Friedel_coverage 0.894
_reflns_Friedel_fraction_full 1.000
_reflns_Friedel_fraction_max 0.979
_reflns_number_gt 6644
_reflns_number_total 11225
_reflns_threshold_expression 'I > 2\s(I)'
_cod_data_source_file c7cc09489b2.cif
_cod_data_source_block b170112a_0m_a
_cod_depositor_comments 'Adding full bibliography for 7121214--7121216.cif.'
_cod_database_code 7121214
_shelx_shelxl_version_number 2014/7
_shelx_space_group_comment
;
The symmetry employed for this shelxl refinement is uniquely defined
by the following loop, which should always be used as a source of
symmetry information in preference to the above space-group names.
They are only intended as comments.
;

loop_
_space_group_symop_operation_xyz
'x, y, z'
'-x, y+1/2, -z'

loop_
_atom_site_label
_atom_site_type_symbol
_atom_site_fract_x
_atom_site_fract_y
_atom_site_fract_z
_atom_site_U_iso_or_equiv
_atom_site_adp_type
_atom_site_occupancy
_atom_site_site_symmetry_order
_atom_site_calc_flag
_atom_site_refinement_flags_posn
_atom_site_refinement_flags_adp
O1 O 1.0115(3) 1.3091(3) 0.62535(10) 0.0424(8) Uani 1 1 d . .
O2 O 0.8882(4) 1.0229(3) 0.51846(10) 0.0449(8) Uani 1 1 d . .
O3 O 1.0864(3) 1.0642(3) 0.59932(10) 0.0345(7) Uani 1 1 d . .
H3 H 1.0638 1.1414 0.6047 0.052 Uiso 1 1 calc R U
O4 O 1.1375(4) 0.8116(3) 0.58925(10) 0.0466(9) Uani 1 1 d . .
O5 O 1.1049(3) 0.7905(3) 0.66687(10) 0.0409(8) Uani 1 1 d . .
N1 N 0.9478(4) 1.3734(3) 0.69893(12) 0.0318(9) Uani 1 1 d . .
N2 N 0.7278(4) 1.0539(3) 0.60685(11) 0.0294(9) Uani 1 1 d . .
N3 N 0.8349(4) 0.8050(4) 0.53336(11) 0.0354(9) Uani 1 1 d . .
C1 C 0.9522(5) 1.2875(4) 0.66255(15) 0.0317(10) Uani 1 1 d . .
C2 C 0.8660(4) 1.1585(4) 0.67631(13) 0.0242(10) Uani 1 1 d . .
C3 C 0.8225(4) 1.1913(4) 0.72618(13) 0.0260(10) Uani 1 1 d . .
C4 C 0.7472(4) 1.1175(4) 0.75870(14) 0.0284(10) Uani 1 1 d . .
H4 H 0.7153 1.0317 0.7517 0.034 Uiso 1 1 calc R U
C5 C 0.7194(5) 1.1738(4) 0.80234(14) 0.0343(11) Uani 1 1 d . .
H5 H 0.6673 1.1260 0.8246 0.041 Uiso 1 1 calc R U
C6 C 0.7695(5) 1.3009(5) 0.81257(15) 0.0412(12) Uani 1 1 d . .
H6 H 0.7504 1.3372 0.8418 0.049 Uiso 1 1 calc R U
C7 C 0.8476(5) 1.3758(4) 0.78037(16) 0.0366(12) Uani 1 1 d . .
H7 H 0.8816 1.4609 0.7876 0.044 Uiso 1 1 calc R U
C8 C 0.8724(5) 1.3186(4) 0.73745(14) 0.0284(10) Uani 1 1 d . .
C9 C 1.0167(5) 1.5052(4) 0.69779(17) 0.0444(13) Uani 1 1 d . .
H9A H 1.1072 1.5059 0.7174 0.067 Uiso 1 1 calc R U
H9B H 0.9469 1.5696 0.7092 0.067 Uiso 1 1 calc R U
H9C H 1.0413 1.5266 0.6661 0.067 Uiso 1 1 calc R U
C10 C 0.7286(5) 1.1409(4) 0.64429(13) 0.0249(10) Uani 1 1 d . .
C11 C 0.5910(5) 1.2049(4) 0.64311(14) 0.0318(11) Uani 1 1 d . .
H11 H 0.5615 1.2705 0.6639 0.038 Uiso 1 1 calc R U
C12 C 0.5024(5) 1.1540(5) 0.60499(15) 0.0393(12) Uani 1 1 d . .
H12 H 0.4044 1.1791 0.5961 0.047 Uiso 1 1 calc R U
C13 C 0.5883(5) 1.0607(5) 0.58366(16) 0.0408(12) Uani 1 1 d . .
H13 H 0.5578 1.0099 0.5577 0.049 Uiso 1 1 calc R U
C14 C 0.8372(5) 0.9470(4) 0.59856(14) 0.0277(10) Uani 1 1 d . .
C15 C 0.8594(5) 0.9333(5) 0.54539(15) 0.0323(11) Uani 1 1 d . .
C16 C 0.7825(5) 0.7292(4) 0.57185(15) 0.0310(11) Uani 1 1 d . .
C17 C 0.7383(5) 0.5971(4) 0.57359(17) 0.0394(12) Uani 1 1 d . .
C18 C 0.6793(5) 0.5557(5) 0.61617(17) 0.0422(12) Uani 1 1 d . .
H18 H 0.6488 0.4677 0.6185 0.051 Uiso 1 1 calc R U
C19 C 0.6631(5) 0.6368(5) 0.65514(16) 0.0368(11) Uani 1 1 d . .
C20 C 0.7153(5) 0.7670(4) 0.65237(14) 0.0314(11) Uani 1 1 d . .
H20 H 0.7098 0.8233 0.6782 0.038 Uiso 1 1 calc R U
C21 C 0.7752(4) 0.8118(4) 0.61096(13) 0.0268(10) Uani 1 1 d . .
C22 C 0.8482(6) 0.7609(5) 0.48463(15) 0.0593(16) Uani 1 1 d . .
H22A H 0.7510 0.7328 0.4723 0.089 Uiso 1 1 calc R U
H22B H 0.9180 0.6880 0.4836 0.089 Uiso 1 1 calc R U
H22C H 0.8845 0.8327 0.4660 0.089 Uiso 1 1 calc R U
C23 C 0.7475(7) 0.4981(5) 0.5337(2) 0.0659(17) Uani 1 1 d . .
H23A H 0.6838 0.5268 0.5077 0.099 Uiso 1 1 calc R U
H23B H 0.7146 0.4127 0.5442 0.099 Uiso 1 1 calc R U
H23C H 0.8501 0.4921 0.5240 0.099 Uiso 1 1 calc R U
C24 C 0.5912(6) 0.5846(5) 0.69928(17) 0.0532(14) Uani 1 1 d . .
H24A H 0.4841 0.5762 0.6937 0.080 Uiso 1 1 calc R U
H24B H 0.6109 0.6453 0.7248 0.080 Uiso 1 1 calc R U
H24C H 0.6334 0.4994 0.7072 0.080 Uiso 1 1 calc R U
C25 C 0.9675(4) 1.0331(4) 0.67468(13) 0.0258(10) Uani 1 1 d . .
H25A H 1.0645 1.0537 0.6899 0.031 Uiso 1 1 calc R U
H25B H 0.9213 0.9636 0.6929 0.031 Uiso 1 1 calc R U
C26 C 0.9952(5) 0.9789(4) 0.62524(14) 0.0260(10) Uani 1 1 d . .
C27 C 1.0854(5) 0.8489(4) 0.63045(17) 0.0330(11) Uani 1 1 d . .
C28 C 1.2242(6) 0.6872(5) 0.58782(19) 0.0629(17) Uani 1 1 d . .
H28A H 1.2729 0.6700 0.6183 0.076 Uiso 1 1 calc R U
H28B H 1.1573 0.6137 0.5800 0.076 Uiso 1 1 calc R U
C29 C 1.3385(6) 0.7013(6) 0.5519(2) 0.0720(18) Uani 1 1 d . .
H29A H 1.2892 0.7179 0.5218 0.108 Uiso 1 1 calc R U
H29B H 1.3966 0.6211 0.5503 0.108 Uiso 1 1 calc R U
H29C H 1.4042 0.7741 0.5599 0.108 Uiso 1 1 calc R U
O6 O 1.2745(3) 0.7393(3) 0.77393(11) 0.0420(8) Uani 1 1 d . .
O7 O 1.0519(4) 0.5228(3) 0.90019(11) 0.0447(9) Uani 1 1 d . .
O8 O 1.0176(3) 0.6506(3) 0.81160(10) 0.0337(7) Uani 1 1 d . .
H8 H 1.1020 0.6693 0.8026 0.051 Uiso 1 1 calc R U
O9 O 0.7283(3) 0.6468(3) 0.85271(9) 0.0322(7) Uani 1 1 d . .
O10 O 0.7048(4) 0.8115(3) 0.80074(12) 0.0587(10) Uani 1 1 d . .
N4 N 1.3218(4) 0.9537(4) 0.75063(13) 0.0373(10) Uani 1 1 d . .
N5 N 1.1603(4) 0.8048(3) 0.89290(11) 0.0277(8) Uani 1 1 d . .
N6 N 0.9046(4) 0.6391(4) 0.95076(12) 0.0323(9) Uani 1 1 d . .
C30 C 1.2611(5) 0.8606(5) 0.77879(15) 0.0338(11) Uani 1 1 d . .
C31 C 1.1700(5) 0.9311(4) 0.81685(14) 0.0265(10) Uani 1 1 d . .
C32 C 1.1999(5) 1.0758(4) 0.80564(14) 0.0288(10) Uani 1 1 d . .
C33 C 1.1593(5) 1.1900(4) 0.82830(16) 0.0368(12) Uani 1 1 d . .
H33 H 1.0997 1.1857 0.8546 0.044 Uiso 1 1 calc R U
C34 C 1.2079(5) 1.3125(5) 0.81174(17) 0.0439(12) Uani 1 1 d . .
H34 H 1.1819 1.3902 0.8271 0.053 Uiso 1 1 calc R U
C35 C 1.2952(5) 1.3178(5) 0.77220(19) 0.0513(14) Uani 1 1 d . .
H35 H 1.3258 1.3999 0.7610 0.062 Uiso 1 1 calc R U
C36 C 1.3380(5) 1.2034(5) 0.74900(17) 0.0469(13) Uani 1 1 d . .
H36 H 1.3971 1.2072 0.7226 0.056 Uiso 1 1 calc R U
C37 C 1.2891(5) 1.0831(5) 0.76669(15) 0.0343(11) Uani 1 1 d . .
C38 C 1.4082(6) 0.9234(6) 0.70913(18) 0.0589(16) Uani 1 1 d . .
H38A H 1.5123 0.9464 0.7151 0.088 Uiso 1 1 calc R U
H38B H 1.3685 0.9734 0.6828 0.088 Uiso 1 1 calc R U
H38C H 1.4005 0.8303 0.7023 0.088 Uiso 1 1 calc R U
C39 C 1.2321(5) 0.8948(4) 0.86508(14) 0.0276(10) Uani 1 1 d . .
C40 C 1.3658(5) 0.9304(5) 0.88768(16) 0.0391(12) Uani 1 1 d . .
H40 H 1.4373 0.9891 0.8765 0.047 Uiso 1 1 calc R U
C41 C 1.3747(5) 0.8619(5) 0.93086(16) 0.0388(12) Uani 1 1 d . .
H41 H 1.4532 0.8670 0.9534 0.047 Uiso 1 1 calc R U
C42 C 1.2471(5) 0.7867(5) 0.93354(14) 0.0360(11) Uani 1 1 d . .
H42 H 1.2229 0.7324 0.9586 0.043 Uiso 1 1 calc R U
C43 C 1.0011(4) 0.7626(4) 0.88793(13) 0.0246(10) Uani 1 1 d . .
C44 C 0.9898(5) 0.6246(4) 0.91156(14) 0.0306(11) Uani 1 1 d . .
C45 C 0.8511(4) 0.7708(4) 0.95578(14) 0.0290(10) Uani 1 1 d . .
C46 C 0.7683(5) 0.8258(5) 0.99209(14) 0.0350(11) Uani 1 1 d . .
C47 C 0.7294(5) 0.9595(5) 0.98612(15) 0.0348(11) Uani 1 1 d . .
H47 H 0.6721 0.9991 1.0091 0.042 Uiso 1 1 calc R U
C48 C 0.7700(5) 1.0363(4) 0.94860(15) 0.0327(11) Uani 1 1 d . .
C49 C 0.8609(5) 0.9793(4) 0.91477(14) 0.0280(10) Uani 1 1 d . .
H49 H 0.8944 1.0300 0.8899 0.034 Uiso 1 1 calc R U
C50 C 0.9004(5) 0.8471(4) 0.91864(14) 0.0248(10) Uani 1 1 d . .
C51 C 0.8694(5) 0.5232(5) 0.97940(17) 0.0450(13) Uani 1 1 d . .
H51A H 0.9186 0.4464 0.9671 0.068 Uiso 1 1 calc R U
H51B H 0.7620 0.5091 0.9785 0.068 Uiso 1 1 calc R U
H51C H 0.9043 0.5380 1.0113 0.068 Uiso 1 1 calc R U
C52 C 0.7261(6) 0.7546(5) 1.03644(17) 0.0640(16) Uani 1 1 d . .
H52A H 0.6511 0.6884 1.0289 0.096 Uiso 1 1 calc R U
H52B H 0.6861 0.8172 1.0582 0.096 Uiso 1 1 calc R U
H52C H 0.8142 0.7128 1.0504 0.096 Uiso 1 1 calc R U
C53 C 0.7169(6) 1.1784(4) 0.94255(17) 0.0501(14) Uani 1 1 d . .
H53A H 0.6630 1.2050 0.9697 0.075 Uiso 1 1 calc R U
H53B H 0.6512 1.1849 0.9151 0.075 Uiso 1 1 calc R U
H53C H 0.8027 1.2353 0.9390 0.075 Uiso 1 1 calc R U
C54 C 1.0005(5) 0.8928(4) 0.81084(14) 0.0248(10) Uani 1 1 d . .
H54A H 0.9404 0.9639 0.8235 0.030 Uiso 1 1 calc R U
H54B H 0.9750 0.8866 0.7775 0.030 Uiso 1 1 calc R U
C55 C 0.9551(4) 0.7625(4) 0.83431(13) 0.0264(10) Uani 1 1 d . .
C56 C 0.7817(5) 0.7455(4) 0.82726(15) 0.0326(11) Uani 1 1 d . .
C57 C 0.5642(5) 0.6205(5) 0.84736(16) 0.0424(13) Uani 1 1 d . .
H57A H 0.5422 0.5736 0.8181 0.051 Uiso 1 1 calc R U
H57B H 0.5087 0.7035 0.8466 0.051 Uiso 1 1 calc R U
C58 C 0.5179(5) 0.5384(5) 0.88819(18) 0.0513(14) Uani 1 1 d . .
H58A H 0.5725 0.4561 0.8885 0.077 Uiso 1 1 calc R U
H58B H 0.4114 0.5207 0.8854 0.077 Uiso 1 1 calc R U
H58C H 0.5400 0.5856 0.9169 0.077 Uiso 1 1 calc R U

loop_
_atom_site_aniso_label
_atom_site_aniso_U_11
_atom_site_aniso_U_22
_atom_site_aniso_U_33
_atom_site_aniso_U_23
_atom_site_aniso_U_13
_atom_site_aniso_U_12
O1 0.060(2) 0.0340(19) 0.0341(18) 0.0028(15) 0.0187(16) -0.0107(18)
O2 0.064(2) 0.044(2) 0.0271(18) 0.0049(16) 0.0038(16) -0.0011(18)
O3 0.0375(18) 0.0321(18) 0.0344(17) -0.0022(15) 0.0098(14) -0.0042(16)
O4 0.062(2) 0.040(2) 0.038(2) -0.0021(16) 0.0063(16) 0.0222(18)
O5 0.055(2) 0.0312(19) 0.0364(19) 0.0043(16) -0.0024(15) 0.0045(17)
N1 0.046(2) 0.018(2) 0.031(2) -0.0024(16) 0.0038(18) -0.0063(18)
N2 0.035(2) 0.025(2) 0.028(2) -0.0024(17) -0.0027(17) 0.0074(18)
N3 0.047(2) 0.036(2) 0.023(2) -0.0073(18) 0.0016(17) -0.001(2)
C1 0.034(3) 0.029(3) 0.032(3) 0.000(2) 0.002(2) -0.002(2)
C2 0.032(2) 0.017(2) 0.024(2) 0.0022(18) 0.0035(18) -0.004(2)
C3 0.028(2) 0.029(3) 0.021(2) 0.0007(19) -0.0001(18) 0.002(2)
C4 0.031(3) 0.027(3) 0.027(2) 0.0011(19) 0.000(2) -0.003(2)
C5 0.038(3) 0.039(3) 0.026(3) 0.006(2) 0.006(2) 0.004(2)
C6 0.050(3) 0.046(3) 0.028(3) -0.005(2) 0.005(2) 0.012(3)
C7 0.048(3) 0.025(3) 0.036(3) -0.005(2) -0.002(2) 0.002(2)
C8 0.033(3) 0.028(3) 0.025(2) -0.001(2) 0.0003(19) 0.000(2)
C9 0.055(3) 0.023(3) 0.055(3) -0.001(2) 0.005(3) -0.012(2)
C10 0.034(3) 0.019(2) 0.021(2) 0.0029(19) 0.0009(19) -0.006(2)
C11 0.040(3) 0.025(3) 0.031(3) 0.000(2) 0.006(2) 0.005(2)
C12 0.037(3) 0.044(3) 0.036(3) 0.006(2) -0.005(2) 0.007(2)
C13 0.042(3) 0.044(3) 0.036(3) -0.005(2) -0.014(2) 0.005(3)
C14 0.033(3) 0.026(3) 0.024(2) -0.0039(19) 0.0003(19) 0.000(2)
C15 0.042(3) 0.034(3) 0.021(2) 0.001(2) -0.003(2) 0.001(2)
C16 0.030(3) 0.032(3) 0.031(3) -0.007(2) -0.001(2) 0.002(2)
C17 0.038(3) 0.033(3) 0.047(3) -0.013(2) 0.002(2) 0.001(2)
C18 0.043(3) 0.027(3) 0.057(3) 0.001(2) 0.004(2) -0.004(2)
C19 0.038(3) 0.032(3) 0.040(3) 0.005(2) 0.002(2) 0.004(2)
C20 0.036(3) 0.029(3) 0.029(3) -0.005(2) 0.0008(19) 0.002(2)
C21 0.026(2) 0.028(2) 0.026(2) -0.001(2) -0.0015(18) 0.001(2)
C22 0.093(4) 0.059(4) 0.026(3) -0.013(3) 0.009(3) 0.006(3)
C23 0.086(4) 0.046(4) 0.066(4) -0.027(3) 0.015(3) -0.013(3)
C24 0.066(4) 0.038(3) 0.056(3) 0.013(3) 0.010(3) -0.005(3)
C25 0.027(2) 0.027(3) 0.023(2) 0.0011(18) -0.0026(18) -0.002(2)
C26 0.030(3) 0.027(3) 0.021(2) 0.0012(18) 0.0021(19) -0.005(2)
C27 0.030(3) 0.029(3) 0.040(3) -0.005(2) -0.003(2) -0.003(2)
C28 0.080(4) 0.049(4) 0.060(4) -0.003(3) 0.008(3) 0.031(3)
C29 0.045(4) 0.068(4) 0.103(5) -0.009(4) 0.013(3) 0.016(3)
O6 0.041(2) 0.041(2) 0.044(2) -0.0091(16) 0.0047(15) 0.0064(17)
O7 0.062(2) 0.0259(19) 0.046(2) 0.0016(15) -0.0001(17) 0.0121(17)
O8 0.0396(19) 0.0266(16) 0.0350(17) -0.0108(14) 0.0025(15) -0.0009(15)
O9 0.0299(18) 0.0318(17) 0.0348(17) 0.0044(15) -0.0028(13) -0.0038(15)
O10 0.046(2) 0.056(2) 0.071(3) 0.033(2) -0.0249(18) -0.016(2)
N4 0.033(2) 0.045(3) 0.035(2) -0.005(2) 0.0118(18) -0.005(2)
N5 0.029(2) 0.028(2) 0.0257(19) 0.0010(17) -0.0049(15) 0.0020(18)
N6 0.037(2) 0.026(2) 0.034(2) 0.0060(17) -0.0035(17) -0.0010(19)
C30 0.025(3) 0.044(3) 0.033(3) -0.006(2) -0.005(2) 0.002(2)
C31 0.030(3) 0.026(3) 0.024(2) 0.0012(19) 0.0010(19) 0.002(2)
C32 0.026(2) 0.031(3) 0.030(2) -0.001(2) -0.0019(19) -0.002(2)
C33 0.034(3) 0.037(3) 0.039(3) 0.003(2) 0.003(2) -0.004(2)
C34 0.039(3) 0.033(3) 0.060(3) 0.000(3) 0.001(2) -0.001(3)
C35 0.045(3) 0.041(3) 0.067(4) 0.011(3) 0.000(3) -0.011(3)
C36 0.039(3) 0.056(4) 0.046(3) 0.010(3) 0.008(2) -0.013(3)
C37 0.025(3) 0.042(3) 0.036(3) 0.000(2) 0.001(2) -0.004(2)
C38 0.040(3) 0.083(4) 0.056(3) -0.024(3) 0.026(3) -0.015(3)
C39 0.026(3) 0.028(3) 0.029(3) -0.003(2) -0.003(2) 0.002(2)
C40 0.033(3) 0.042(3) 0.043(3) -0.007(2) 0.000(2) -0.004(2)
C41 0.032(3) 0.046(3) 0.038(3) -0.008(2) -0.011(2) 0.002(2)
C42 0.037(3) 0.041(3) 0.029(3) 0.000(2) -0.008(2) 0.009(2)
C43 0.026(2) 0.022(2) 0.026(2) -0.0003(18) -0.0035(18) -0.0015(19)
C44 0.036(3) 0.031(3) 0.025(2) -0.001(2) -0.008(2) 0.000(2)
C45 0.025(2) 0.029(3) 0.032(3) -0.001(2) -0.0065(19) -0.005(2)
C46 0.030(3) 0.046(3) 0.029(3) 0.000(2) 0.002(2) -0.009(2)
C47 0.029(3) 0.045(3) 0.031(3) -0.012(2) 0.000(2) 0.002(2)
C48 0.033(3) 0.033(3) 0.032(3) -0.010(2) -0.005(2) 0.004(2)
C49 0.035(3) 0.028(3) 0.021(2) 0.0008(19) -0.004(2) -0.004(2)
C50 0.028(2) 0.023(3) 0.024(2) -0.0027(18) -0.0042(18) -0.0048(19)
C51 0.049(3) 0.037(3) 0.049(3) 0.016(2) -0.002(2) -0.009(2)
C52 0.084(4) 0.059(4) 0.051(3) 0.007(3) 0.028(3) -0.006(3)
C53 0.068(4) 0.038(3) 0.044(3) -0.011(2) 0.000(3) 0.014(3)
C54 0.026(3) 0.026(3) 0.022(2) 0.0020(18) -0.0027(18) 0.0025(19)
C55 0.032(3) 0.025(2) 0.022(2) -0.0044(19) -0.0016(18) 0.001(2)
C56 0.040(3) 0.028(3) 0.029(3) -0.001(2) -0.004(2) -0.003(2)
C57 0.031(3) 0.049(3) 0.047(3) -0.002(2) -0.001(2) -0.006(2)
C58 0.038(3) 0.050(3) 0.067(4) 0.005(3) 0.016(3) -0.001(3)

loop_
_atom_type_symbol
_atom_type_description
_atom_type_scat_dispersion_real
_atom_type_scat_dispersion_imag
_atom_type_scat_source
C C 0.0033 0.0016 'International Tables Vol C Tables 4.2.6.8 and 6.1.1.4'
H H 0.0000 0.0000 'International Tables Vol C Tables 4.2.6.8 and 6.1.1.4'
N N 0.0061 0.0033 'International Tables Vol C Tables 4.2.6.8 and 6.1.1.4'
O O 0.0106 0.0060 'International Tables Vol C Tables 4.2.6.8 and 6.1.1.4'

loop_
_geom_angle_atom_site_label_1
_geom_angle_atom_site_label_2
_geom_angle_atom_site_label_3
_geom_angle
C26 O3 H3 109.5
C27 O4 C28 117.6(4)
C1 N1 C8 111.7(3)
C1 N1 C9 122.9(4)
C8 N1 C9 125.5(4)
C10 N2 C13 108.5(3)
C10 N2 C14 127.1(3)
C13 N2 C14 122.8(4)
C15 N3 C16 111.8(3)
C15 N3 C22 120.8(4)
C16 N3 C22 127.1(4)
O1 C1 N1 125.1(4)
O1 C1 C2 126.5(4)
N1 C1 C2 108.3(3)
C10 C2 C3 111.4(3)
C10 C2 C25 110.0(3)
C3 C2 C25 111.8(3)
C10 C2 C1 109.7(3)
C3 C2 C1 101.2(3)
C25 C2 C1 112.4(3)
C4 C3 C8 120.1(4)
C4 C3 C2 130.9(4)
C8 C3 C2 109.1(3)
C3 C4 C5 118.9(4)
C3 C4 H4 120.6
C5 C4 H4 120.6
C6 C5 C4 119.9(4)
C6 C5 H5 120.0
C4 C5 H5 120.0
C5 C6 C7 121.9(4)
C5 C6 H6 119.1
C7 C6 H6 119.1
C8 C7 C6 117.1(4)
C8 C7 H7 121.4
C6 C7 H7 121.4
C7 C8 C3 122.1(4)
C7 C8 N1 128.2(4)
C3 C8 N1 109.7(4)
N1 C9 H9A 109.5
N1 C9 H9B 109.5
H9A C9 H9B 109.5
N1 C9 H9C 109.5
H9A C9 H9C 109.5
H9B C9 H9C 109.5
C11 C10 N2 107.4(4)
C11 C10 C2 130.9(4)
N2 C10 C2 121.7(4)
C10 C11 C12 108.4(4)
C10 C11 H11 125.8
C12 C11 H11 125.8
C13 C12 C11 106.8(4)
C13 C12 H12 126.6
C11 C12 H12 126.6
C12 C13 N2 108.9(4)
C12 C13 H13 125.5
N2 C13 H13 125.5
N2 C14 C21 112.1(3)
N2 C14 C15 109.3(3)
C21 C14 C15 102.0(3)
N2 C14 C26 110.2(3)
C21 C14 C26 112.8(3)
C15 C14 C26 110.2(3)
O2 C15 N3 125.8(4)
O2 C15 C14 126.1(4)
N3 C15 C14 108.0(4)
C17 C16 C21 121.6(4)
C17 C16 N3 129.8(4)
C21 C16 N3 108.5(4)
C16 C17 C18 115.5(4)
C16 C17 C23 125.6(4)
C18 C17 C23 118.9(4)
C19 C18 C17 124.6(4)
C19 C18 H18 117.7
C17 C18 H18 117.7
C18 C19 C20 117.7(4)
C18 C19 C24 120.9(4)
C20 C19 C24 121.4(4)
C21 C20 C19 119.5(4)
C21 C20 H20 120.2
C19 C20 H20 120.2
C20 C21 C16 120.9(4)
C20 C21 C14 130.1(4)
C16 C21 C14 109.0(3)
N3 C22 H22A 109.5
N3 C22 H22B 109.5
H22A C22 H22B 109.5
N3 C22 H22C 109.5
H22A C22 H22C 109.5
H22B C22 H22C 109.5
C17 C23 H23A 109.5
C17 C23 H23B 109.5
H23A C23 H23B 109.5
C17 C23 H23C 109.5
H23A C23 H23C 109.5
H23B C23 H23C 109.5
C19 C24 H24A 109.5
C19 C24 H24B 109.5
H24A C24 H24B 109.5
C19 C24 H24C 109.5
H24A C24 H24C 109.5
H24B C24 H24C 109.5
C26 C25 C2 115.3(3)
C26 C25 H25A 108.4
C2 C25 H25A 108.4
C26 C25 H25B 108.4
C2 C25 H25B 108.4
H25A C25 H25B 107.5
O3 C26 C25 112.1(3)
O3 C26 C27 105.4(3)
C25 C26 C27 108.3(3)
O3 C26 C14 112.5(3)
C25 C26 C14 109.9(3)
C27 C26 C14 108.4(3)
O5 C27 O4 125.4(4)
O5 C27 C26 124.1(4)
O4 C27 C26 110.5(4)
C29 C28 O4 108.0(4)
C29 C28 H28A 110.1
O4 C28 H28A 110.1
C29 C28 H28B 110.1
O4 C28 H28B 110.1
H28A C28 H28B 108.4
C28 C29 H29A 109.5
C28 C29 H29B 109.5
H29A C29 H29B 109.5
C28 C29 H29C 109.5
H29A C29 H29C 109.5
H29B C29 H29C 109.5
C55 O8 H8 109.5
C56 O9 C57 116.5(3)
C30 N4 C37 110.9(4)
C30 N4 C38 124.2(4)
C37 N4 C38 124.9(4)
C39 N5 C42 108.3(4)
C39 N5 C43 126.5(3)
C42 N5 C43 123.1(3)
C44 N6 C45 112.1(3)
C44 N6 C51 119.9(4)
C45 N6 C51 127.8(4)
O6 C30 N4 125.2(4)
O6 C30 C31 126.0(4)
N4 C30 C31 108.8(4)
C39 C31 C32 111.4(3)
C39 C31 C30 110.1(4)
C32 C31 C30 101.3(3)
C39 C31 C54 111.1(3)
C32 C31 C54 113.0(3)
C30 C31 C54 109.5(3)
C33 C32 C37 119.7(4)
C33 C32 C31 131.1(4)
C37 C32 C31 109.1(4)
C32 C33 C34 119.7(4)
C32 C33 H33 120.2
C34 C33 H33 120.2
C35 C34 C33 119.7(5)
C35 C34 H34 120.2
C33 C34 H34 120.2
C34 C35 C36 121.4(5)
C34 C35 H35 119.3
C36 C35 H35 119.3
C37 C36 C35 117.4(4)
C37 C36 H36 121.3
C35 C36 H36 121.3
C32 C37 C36 122.0(4)
C32 C37 N4 109.7(4)
C36 C37 N4 128.2(4)
N4 C38 H38A 109.5
N4 C38 H38B 109.5
H38A C38 H38B 109.5
N4 C38 H38C 109.5
H38A C38 H38C 109.5
H38B C38 H38C 109.5
C40 C39 N5 108.1(4)
C40 C39 C31 130.1(4)
N5 C39 C31 121.6(4)
C39 C40 C41 107.5(4)
C39 C40 H40 126.2
C41 C40 H40 126.2
C42 C41 C40 107.4(4)
C42 C41 H41 126.3
C40 C41 H41 126.3
C41 C42 N5 108.6(4)
C41 C42 H42 125.7
N5 C42 H42 125.7
N5 C43 C50 111.0(3)
N5 C43 C44 107.1(3)
C50 C43 C44 101.9(3)
N5 C43 C55 108.0(3)
C50 C43 C55 114.8(3)
C44 C43 C55 113.8(3)
O7 C44 N6 124.9(4)
O7 C44 C43 127.4(4)
N6 C44 C43 107.5(4)
C50 C45 C46 121.8(4)
C50 C45 N6 109.1(3)
C46 C45 N6 129.0(4)
C47 C46 C45 115.1(4)
C47 C46 C52 119.5(4)
C45 C46 C52 125.3(4)
C48 C47 C46 124.5(4)
C48 C47 H47 117.8
C46 C47 H47 117.8
C47 C48 C49 118.3(4)
C47 C48 C53 122.1(4)
C49 C48 C53 119.6(4)
C50 C49 C48 119.4(4)
C50 C49 H49 120.3
C48 C49 H49 120.3
C49 C50 C45 120.7(4)
C49 C50 C43 130.1(4)
C45 C50 C43 109.2(3)
N6 C51 H51A 109.5
N6 C51 H51B 109.5
H51A C51 H51B 109.5
N6 C51 H51C 109.5
H51A C51 H51C 109.5
H51B C51 H51C 109.5
C46 C52 H52A 109.5
C46 C52 H52B 109.5
H52A C52 H52B 109.5
C46 C52 H52C 109.5
H52A C52 H52C 109.5
H52B C52 H52C 109.5
C48 C53 H53A 109.5
C48 C53 H53B 109.5
H53A C53 H53B 109.5
C48 C53 H53C 109.5
H53A C53 H53C 109.5
H53B C53 H53C 109.5
C55 C54 C31 115.6(3)
C55 C54 H54A 108.4
C31 C54 H54A 108.4
C55 C54 H54B 108.4
C31 C54 H54B 108.4
H54A C54 H54B 107.4
O8 C55 C54 111.7(3)
O8 C55 C56 104.6(3)
C54 C55 C56 108.2(3)
O8 C55 C43 110.5(3)
C54 C55 C43 111.1(3)
C56 C55 C43 110.4(3)
O10 C56 O9 123.6(4)
O10 C56 C55 123.9(4)
O9 C56 C55 112.5(4)
O9 C57 C58 108.3(4)
O9 C57 H57A 110.0
C58 C57 H57A 110.0
O9 C57 H57B 110.0
C58 C57 H57B 110.0
H57A C57 H57B 108.4
C57 C58 H58A 109.5
C57 C58 H58B 109.5
H58A C58 H58B 109.5
C57 C58 H58C 109.5
H58A C58 H58C 109.5
H58B C58 H58C 109.5

loop_
_geom_bond_atom_site_label_1
_geom_bond_atom_site_label_2
_geom_bond_distance
O1 C1 1.217(5)
O2 C15 1.217(5)
O3 C26 1.405(4)
O3 H3 0.8200
O4 C27 1.328(5)
O4 C28 1.471(5)
O5 C27 1.199(5)
N1 C1 1.351(5)
N1 C8 1.415(5)
N1 C9 1.463(5)
N2 C10 1.379(5)
N2 C13 1.381(5)
N2 C14 1.473(5)
N3 C15 1.354(6)
N3 C16 1.426(5)
N3 C22 1.464(5)
C1 C2 1.564(6)
C2 C10 1.504(6)
C2 C3 1.519(5)
C2 C25 1.553(5)
C3 C4 1.376(5)
C3 C8 1.392(6)
C4 C5 1.394(5)
C4 H4 0.9300
C5 C6 1.383(6)
C5 H5 0.9300
C6 C7 1.389(6)
C6 H6 0.9300
C7 C8 1.374(6)
C7 H7 0.9300
C9 H9A 0.9600
C9 H9B 0.9600
C9 H9C 0.9600
C10 C11 1.378(6)
C11 C12 1.413(6)
C11 H11 0.9300
C12 C13 1.364(6)
C12 H12 0.9300
C13 H13 0.9300
C14 C21 1.516(6)
C14 C15 1.538(6)
C14 C26 1.601(6)
C16 C17 1.389(6)
C16 C21 1.393(5)
C17 C18 1.399(6)
C17 C23 1.515(6)
C18 C19 1.388(6)
C18 H18 0.9300
C19 C20 1.395(6)
C19 C24 1.521(6)
C20 C21 1.384(5)
C20 H20 0.9300
C22 H22A 0.9600
C22 H22B 0.9600
C22 H22C 0.9600
C23 H23A 0.9600
C23 H23B 0.9600
C23 H23C 0.9600
C24 H24A 0.9600
C24 H24B 0.9600
C24 H24C 0.9600
C25 C26 1.536(5)
C25 H25A 0.9700
C25 H25B 0.9700
C26 C27 1.539(6)
C28 C29 1.470(7)
C28 H28A 0.9700
C28 H28B 0.9700
C29 H29A 0.9600
C29 H29B 0.9600
C29 H29C 0.9600
O6 C30 1.236(5)
O7 C44 1.213(5)
O8 C55 1.422(5)
O8 H8 0.8200
O9 C56 1.327(5)
O9 C57 1.478(5)
O10 C56 1.200(5)
N4 C30 1.357(6)
N4 C37 1.416(6)
N4 C38 1.460(5)
N5 C39 1.374(5)
N5 C42 1.378(5)
N5 C43 1.474(5)
N6 C44 1.375(5)
N6 C45 1.418(6)
N6 C51 1.465(5)
C30 C31 1.545(6)
C31 C39 1.505(6)
C31 C32 1.518(6)
C31 C54 1.553(6)
C32 C33 1.373(6)
C32 C37 1.384(6)
C33 C34 1.395(6)
C33 H33 0.9300
C34 C35 1.388(6)
C34 H34 0.9300
C35 C36 1.388(7)
C35 H35 0.9300
C36 C37 1.388(6)
C36 H36 0.9300
C38 H38A 0.9600
C38 H38B 0.9600
C38 H38C 0.9600
C39 C40 1.374(6)
C40 C41 1.409(6)
C40 H40 0.9300
C41 C42 1.364(6)
C41 H41 0.9300
C42 H42 0.9300
C43 C50 1.529(5)
C43 C44 1.550(6)
C43 C55 1.565(5)
C45 C50 1.390(6)
C45 C46 1.402(6)
C46 C47 1.399(6)
C46 C52 1.509(6)
C47 C48 1.376(6)
C47 H47 0.9300
C48 C49 1.398(5)
C48 C53 1.516(6)
C49 C50 1.381(5)
C49 H49 0.9300
C51 H51A 0.9600
C51 H51B 0.9600
C51 H51C 0.9600
C52 H52A 0.9600
C52 H52B 0.9600
C52 H52C 0.9600
C53 H53A 0.9600
C53 H53B 0.9600
C53 H53C 0.9600
C54 C55 1.533(5)
C54 H54A 0.9700
C54 H54B 0.9700
C55 C56 1.550(6)
C57 C58 1.495(6)
C57 H57A 0.9700
C57 H57B 0.9700
C58 H58A 0.9600
C58 H58B 0.9600
C58 H58C 0.9600

loop_
_geom_torsion_atom_site_label_1
_geom_torsion_atom_site_label_2
_geom_torsion_atom_site_label_3
_geom_torsion_atom_site_label_4
_geom_torsion
C8 N1 C1 O1 -179.3(4)
C9 N1 C1 O1 -0.5(7)
C8 N1 C1 C2 1.8(5)
C9 N1 C1 C2 -179.4(4)
O1 C1 C2 C10 -63.1(5)
N1 C1 C2 C10 115.8(4)
O1 C1 C2 C3 179.1(4)
N1 C1 C2 C3 -2.0(4)
O1 C1 C2 C25 59.7(6)
N1 C1 C2 C25 -121.4(4)
C10 C2 C3 C4 65.1(6)
C25 C2 C3 C4 -58.4(6)
C1 C2 C3 C4 -178.3(4)
C10 C2 C3 C8 -115.1(4)
C25 C2 C3 C8 121.4(4)
C1 C2 C3 C8 1.5(4)
C8 C3 C4 C5 1.4(6)
C2 C3 C4 C5 -178.8(4)
C3 C4 C5 C6 -1.0(6)
C4 C5 C6 C7 0.1(7)
C5 C6 C7 C8 0.5(7)
C6 C7 C8 C3 -0.1(7)
C6 C7 C8 N1 179.9(4)
C4 C3 C8 C7 -0.8(6)
C2 C3 C8 C7 179.4(4)
C4 C3 C8 N1 179.2(4)
C2 C3 C8 N1 -0.6(5)
C1 N1 C8 C7 179.3(4)
C9 N1 C8 C7 0.5(7)
C1 N1 C8 C3 -0.8(5)
C9 N1 C8 C3 -179.5(4)
C13 N2 C10 C11 -2.2(4)
C14 N2 C10 C11 -167.8(4)
C13 N2 C10 C2 -179.1(4)
C14 N2 C10 C2 15.3(6)
C3 C2 C10 C11 35.8(6)
C25 C2 C10 C11 160.3(4)
C1 C2 C10 C11 -75.5(5)
C3 C2 C10 N2 -148.1(4)
C25 C2 C10 N2 -23.6(5)
C1 C2 C10 N2 100.6(4)
N2 C10 C11 C12 1.6(5)
C2 C10 C11 C12 178.1(4)
C10 C11 C12 C13 -0.4(5)
C11 C12 C13 N2 -1.0(5)
C10 N2 C13 C12 2.0(5)
C14 N2 C13 C12 168.4(4)
C10 N2 C14 C21 102.3(4)
C13 N2 C14 C21 -61.4(5)
C10 N2 C14 C15 -145.4(4)
C13 N2 C14 C15 50.8(5)
C10 N2 C14 C26 -24.2(5)
C13 N2 C14 C26 172.0(4)
C16 N3 C15 O2 -171.4(4)
C22 N3 C15 O2 2.7(7)
C16 N3 C15 C14 6.0(5)
C22 N3 C15 C14 -179.9(4)
N2 C14 C15 O2 50.6(6)
C21 C14 C15 O2 169.4(4)
C26 C14 C15 O2 -70.6(6)
N2 C14 C15 N3 -126.8(4)
C21 C14 C15 N3 -8.0(4)
C26 C14 C15 N3 112.0(4)
C15 N3 C16 C17 176.8(5)
C22 N3 C16 C17 3.0(7)
C15 N3 C16 C21 -1.1(5)
C22 N3 C16 C21 -174.8(4)
C21 C16 C17 C18 3.2(6)
N3 C16 C17 C18 -174.4(4)
C21 C16 C17 C23 -177.5(5)
N3 C16 C17 C23 4.9(8)
C16 C17 C18 C19 0.1(7)
C23 C17 C18 C19 -179.2(5)
C17 C18 C19 C20 -2.9(7)
C17 C18 C19 C24 177.3(5)
C18 C19 C20 C21 2.4(6)
C24 C19 C20 C21 -177.8(4)
C19 C20 C21 C16 0.8(6)
C19 C20 C21 C14 179.2(4)
C17 C16 C21 C20 -3.7(6)
N3 C16 C21 C20 174.3(4)
C17 C16 C21 C14 177.6(4)
N3 C16 C21 C14 -4.4(4)
N2 C14 C21 C20 -54.4(5)
C15 C14 C21 C20 -171.2(4)
C26 C14 C21 C20 70.7(5)
N2 C14 C21 C16 124.2(4)
C15 C14 C21 C16 7.4(4)
C26 C14 C21 C16 -110.7(4)
C10 C2 C25 C26 45.9(4)
C3 C2 C25 C26 170.2(3)
C1 C2 C25 C26 -76.7(4)
C2 C25 C26 O3 69.0(4)
C2 C25 C26 C27 -175.1(3)
C2 C25 C26 C14 -56.9(4)
N2 C14 C26 O3 -83.2(4)
C21 C14 C26 O3 150.7(3)
C15 C14 C26 O3 37.5(5)
N2 C14 C26 C25 42.5(4)
C21 C14 C26 C25 -83.6(4)
C15 C14 C26 C25 163.1(3)
N2 C14 C26 C27 160.6(3)
C21 C14 C26 C27 34.5(4)
C15 C14 C26 C27 -78.7(4)
C28 O4 C27 O5 1.2(7)
C28 O4 C27 C26 -178.9(4)
O3 C26 C27 O5 132.2(4)
C25 C26 C27 O5 12.1(6)
C14 C26 C27 O5 -107.1(5)
O3 C26 C27 O4 -47.8(4)
C25 C26 C27 O4 -167.9(3)
C14 C26 C27 O4 72.9(4)
C27 O4 C28 C29 -147.6(5)
C37 N4 C30 O6 -178.3(4)
C38 N4 C30 O6 2.2(7)
C37 N4 C30 C31 3.1(5)
C38 N4 C30 C31 -176.4(4)
O6 C30 C31 C39 60.6(6)
N4 C30 C31 C39 -120.9(4)
O6 C30 C31 C32 178.5(4)
N4 C30 C31 C32 -2.9(4)
O6 C30 C31 C54 -61.9(6)
N4 C30 C31 C54 116.7(4)
C39 C31 C32 C33 -58.2(6)
C30 C31 C32 C33 -175.2(4)
C54 C31 C32 C33 67.7(6)
C39 C31 C32 C37 118.7(4)
C30 C31 C32 C37 1.7(4)
C54 C31 C32 C37 -115.4(4)
C37 C32 C33 C34 0.2(6)
C31 C32 C33 C34 176.9(4)
C32 C33 C34 C35 0.8(7)
C33 C34 C35 C36 -1.1(8)
C34 C35 C36 C37 0.5(7)
C33 C32 C37 C36 -1.0(7)
C31 C32 C37 C36 -178.3(4)
C33 C32 C37 N4 177.4(4)
C31 C32 C37 N4 0.0(5)
C35 C36 C37 C32 0.6(7)
C35 C36 C37 N4 -177.4(5)
C30 N4 C37 C32 -2.1(5)
C38 N4 C37 C32 177.4(4)
C30 N4 C37 C36 176.1(5)
C38 N4 C37 C36 -4.4(7)
C42 N5 C39 C40 1.6(5)
C43 N5 C39 C40 165.5(4)
C42 N5 C39 C31 176.9(4)
C43 N5 C39 C31 -19.2(6)
C32 C31 C39 C40 -40.6(6)
C30 C31 C39 C40 70.9(6)
C54 C31 C39 C40 -167.6(4)
C32 C31 C39 N5 145.3(4)
C30 C31 C39 N5 -103.2(4)
C54 C31 C39 N5 18.3(5)
N5 C39 C40 C41 -1.0(5)
C31 C39 C40 C41 -175.7(4)
C39 C40 C41 C42 0.0(5)
C40 C41 C42 N5 1.0(5)
C39 N5 C42 C41 -1.6(5)
C43 N5 C42 C41 -166.2(4)
C39 N5 C43 C50 -92.8(5)
C42 N5 C43 C50 68.9(5)
C39 N5 C43 C44 156.8(4)
C42 N5 C43 C44 -41.5(5)
C39 N5 C43 C55 33.8(5)
C42 N5 C43 C55 -164.5(4)
C45 N6 C44 O7 177.8(4)
C51 N6 C44 O7 -6.9(7)
C45 N6 C44 C43 2.3(5)
C51 N6 C44 C43 177.5(4)
N5 C43 C44 O7 -62.7(5)
C50 C43 C44 O7 -179.3(4)
C55 C43 C44 O7 56.6(6)
N5 C43 C44 N6 112.8(4)
C50 C43 C44 N6 -3.9(4)
C55 C43 C44 N6 -128.0(4)
C44 N6 C45 C50 0.6(5)
C51 N6 C45 C50 -174.3(4)
C44 N6 C45 C46 -176.3(4)
C51 N6 C45 C46 8.8(7)
C50 C45 C46 C47 4.8(6)
N6 C45 C46 C47 -178.6(4)
C50 C45 C46 C52 -172.4(4)
N6 C45 C46 C52 4.1(7)
C45 C46 C47 C48 -1.6(6)
C52 C46 C47 C48 175.8(4)
C46 C47 C48 C49 -2.4(7)
C46 C47 C48 C53 176.4(4)
C47 C48 C49 C50 3.3(6)
C53 C48 C49 C50 -175.5(4)
C48 C49 C50 C45 -0.2(6)
C48 C49 C50 C43 -177.8(4)
C46 C45 C50 C49 -4.1(6)
N6 C45 C50 C49 178.8(4)
C46 C45 C50 C43 174.0(4)
N6 C45 C50 C43 -3.2(5)
N5 C43 C50 C49 68.4(5)
C44 C43 C50 C49 -177.9(4)
C55 C43 C50 C49 -54.5(6)
N5 C43 C50 C45 -109.4(4)
C44 C43 C50 C45 4.3(4)
C55 C43 C50 C45 127.7(4)
C39 C31 C54 C55 -37.4(5)
C32 C31 C54 C55 -163.5(3)
C30 C31 C54 C55 84.4(4)
C31 C54 C55 O8 -68.9(4)
C31 C54 C55 C56 176.5(3)
C31 C54 C55 C43 55.1(4)
N5 C43 C55 O8 75.6(4)
C50 C43 C55 O8 -160.0(3)
C44 C43 C55 O8 -43.2(4)
N5 C43 C55 C54 -49.0(4)
C50 C43 C55 C54 75.4(4)
C44 C43 C55 C54 -167.8(3)
N5 C43 C55 C56 -169.1(3)
C50 C43 C55 C56 -44.7(4)
C44 C43 C55 C56 72.1(4)
C57 O9 C56 O10 -0.5(6)
C57 O9 C56 C55 -178.4(3)
O8 C55 C56 O10 -107.1(5)
C54 C55 C56 O10 12.2(6)
C43 C55 C56 O10 134.0(5)
O8 C55 C56 O9 70.9(4)
C54 C55 C56 O9 -169.9(3)
C43 C55 C56 O9 -48.0(4)
C56 O9 C57 C58 -162.7(4)
